data_7060982
loop_
_publ_author_name
'Dolai, Gobinda'
'Roy, Sayanta'
'Sen, Srijit'
'Giri, Rajat Subhra'
'Mandal, Bhubaneswar'

_publ_section_title
;
 Crystal structure of 1-(2,4,6-trichlorobenzoyloxy) benzotriazole
 (TCB-OBt): observation of uncommon intermolecular oxygen--oxygen
 interaction and synthetic application in amidation
;
_journal_issue 42
_journal_name_full 'New Journal of Chemistry'
_journal_page_first 19804
_journal_page_last 19811
_journal_paper_doi 10.1039/D1NJ04048K
_journal_volume 45
_journal_year 2021
_chemical_formula_sum 'C13 H6 Cl3 N3 O2'
_chemical_formula_weight 342.56
_space_group_IT_number 14
_space_group_name_Hall '-P 2yn'
_space_group_name_H-M_alt 'P 1 21/n 1'
_symmetry_cell_setting Monoclinic'
_symmetry_space_group_name_H-M 'P 1 21/n 1'
_atom_sites_solution_hydrogens geom
_atom_sites_solution_primary direct
_atom_sites_solution_secondary difmap
_audit_creation_method SHELXL-97
_audit_update_record
;
2021-09-18 deposited with the CCDC.	2021-09-28 downloaded from the CCDC.
;
_cell_angle_alpha 90.00
_cell_angle_beta 90.957(3)
_cell_angle_gamma 90.00
_cell_formula_units_Z 4
_cell_length_a 10.0723(6)
_cell_length_b 13.1809(9)
_cell_length_c 10.5798(8)
_cell_measurement_reflns_used 6307
_cell_measurement_temperature 296(2)
_cell_measurement_theta_max 27.63
_cell_measurement_theta_min 2.47
_cell_volume 1404.40(17)
_computing_cell_refinement 'Bruker SAINT'
_computing_data_collection 'Bruker APEX2'
_computing_data_reduction 'Bruker SAINT'
_computing_molecular_graphics 'Bruker SHELXTL'
_computing_publication_material 'Bruker SHELXTL'
_computing_structure_refinement 'SHELXL-2014 (Sheldrick 2014)'
_computing_structure_solution 'SHELXS-97 (Sheldrick 2008)'
_diffrn_ambient_temperature 296(2)
_diffrn_measured_fraction_theta_full 0.992
_diffrn_measured_fraction_theta_max 0.992
_diffrn_measurement_device_type 'Bruker APEX-II CCD'
_diffrn_measurement_method '\f and \w scans'
_diffrn_radiation_monochromator graphite
_diffrn_radiation_source 'fine-focus sealed tube'
_diffrn_radiation_type MoK\a
_diffrn_radiation_wavelength 0.71073
_diffrn_reflns_av_R_equivalents 0.0356
_diffrn_reflns_av_sigmaI/netI 0.0244
_diffrn_reflns_limit_h_max 11
_diffrn_reflns_limit_h_min -10
_diffrn_reflns_limit_k_max 15
_diffrn_reflns_limit_k_min -15
_diffrn_reflns_limit_l_max 12
_diffrn_reflns_limit_l_min -12
_diffrn_reflns_number 13230
_diffrn_reflns_theta_full 25.00
_diffrn_reflns_theta_max 25.00
_diffrn_reflns_theta_min 2.47
_diffrn_standards_number 0
_exptl_absorpt_coefficient_mu 0.658
_exptl_absorpt_correction_type none
_exptl_crystal_colour colourless
_exptl_crystal_density_diffrn 1.620
_exptl_crystal_density_method 'not measured'
_exptl_crystal_description blocked
_exptl_crystal_F_000 688
_exptl_crystal_size_max 0.35
_exptl_crystal_size_mid 0.30
_exptl_crystal_size_min 0.25
_refine_diff_density_max 0.324
_refine_diff_density_min -0.298
_refine_diff_density_rms 0.050
_refine_ls_extinction_method none
_refine_ls_goodness_of_fit_ref 0.968
_refine_ls_hydrogen_treatment constr
_refine_ls_matrix_type full
_refine_ls_number_parameters 190
_refine_ls_number_reflns 2452
_refine_ls_number_restraints 0
_refine_ls_restrained_S_all 0.968
_refine_ls_R_factor_all 0.0434
_refine_ls_R_factor_gt 0.0368
_refine_ls_shift/su_max 0.001
_refine_ls_shift/su_mean 0.000
_refine_ls_structure_factor_coef Fsqd
_refine_ls_weighting_details 'calc w=1/[\s^2^(Fo^2^)+(0.1000P)^2^+0.2206P] where P=(Fo^2^+2Fc^2^)/3'
_refine_ls_weighting_scheme calc
_refine_ls_wR_factor_gt 0.1227
_refine_ls_wR_factor_ref 0.1309
_reflns_number_gt 2112
_reflns_number_total 2452
_reflns_threshold_expression >2sigma(I)
_cod_data_source_file d1nj04048k2.cif
_cod_data_source_block tcb_hobt_gd_bhm_0m_a
_cod_depositor_comments 'Adding full bibliography for 7060982.cif.'
_cod_original_sg_symbol_H-M P2(1)/n
_cod_database_code 7060982

loop_
_symmetry_equiv_pos_as_xyz
'x, y, z'
'-x+1/2, y+1/2, -z+1/2'
'-x, -y, -z'
'x-1/2, -y-1/2, z-1/2'

loop_
_atom_site_label
_atom_site_type_symbol
_atom_site_fract_x
_atom_site_fract_y
_atom_site_fract_z
_atom_site_U_iso_or_equiv
_atom_site_adp_type
_atom_site_occupancy
_atom_site_symmetry_multiplicity
_atom_site_calc_flag
_atom_site_refinement_flags
_atom_site_disorder_assembly
_atom_site_disorder_group
Cl1 Cl 0.22092(5) 0.64837(5) 0.60985(6) 0.0684(2) Uani 1 1 d . . .
Cl3 Cl 0.68228(6) 0.59340(5) 0.86027(7) 0.0740(3) Uani 1 1 d . . .
Cl2 Cl 0.52087(8) 0.96830(5) 0.73531(9) 0.0881(3) Uani 1 1 d . . .
O2 O 0.48534(14) 0.48094(10) 0.62773(13) 0.0485(4) Uani 1 1 d . . .
O1 O 0.3753(2) 0.47131(12) 0.81104(17) 0.0723(5) Uani 1 1 d . . .
N1 N 0.46256(17) 0.37814(13) 0.61343(15) 0.0481(4) Uani 1 1 d . . .
N2 N 0.54883(18) 0.31076(15) 0.66302(18) 0.0580(5) Uani 1 1 d . . .
C8 C 0.35606(19) 0.33384(15) 0.55648(16) 0.0411(4) Uani 1 1 d . . .
N3 N 0.50238(19) 0.22127(15) 0.63914(18) 0.0602(5) Uani 1 1 d . . .
C1 C 0.45424(18) 0.63198(15) 0.73530(16) 0.0407(4) Uani 1 1 d . . .
C6 C 0.56744(19) 0.67332(16) 0.79086(18) 0.0453(5) Uani 1 1 d . . .
C7 C 0.43042(19) 0.52058(15) 0.73609(18) 0.0440(5) Uani 1 1 d . . .
C9 C 0.3837(2) 0.23163(15) 0.57373(18) 0.0464(5) Uani 1 1 d . . .
C2 C 0.36295(18) 0.69769(16) 0.68010(18) 0.0459(5) Uani 1 1 d . . .
C5 C 0.5904(2) 0.77671(17) 0.79095(19) 0.0520(5) Uani 1 1 d . . .
H5 H 0.6676 0.8036 0.8268 0.062 Uiso 1 1 calc R . .
C13 C 0.2441(2) 0.36907(18) 0.4920(2) 0.0540(5) Uani 1 1 d . . .
H13 H 0.2274 0.4378 0.4803 0.065 Uiso 1 1 calc R . .
C10 C 0.2944(3) 0.15793(17) 0.5275(2) 0.0567(6) Uani 1 1 d . . .
H10 H 0.3100 0.0890 0.5392 0.068 Uiso 1 1 calc R . .
C3 C 0.3818(2) 0.80099(17) 0.6803(2) 0.0537(5) Uani 1 1 d . . .
H3 H 0.3193 0.8443 0.6435 0.064 Uiso 1 1 calc R . .
C4 C 0.4957(2) 0.83854(16) 0.7365(2) 0.0528(5) Uani 1 1 d . . .
C12 C 0.1605(2) 0.2957(2) 0.4470(2) 0.0620(6) Uani 1 1 d . . .
H12 H 0.0843 0.3151 0.4024 0.074 Uiso 1 1 calc R . .
C11 C 0.1849(2) 0.19185(19) 0.4654(2) 0.0613(6) Uani 1 1 d . . .
H11 H 0.1238 0.1450 0.4339 0.074 Uiso 1 1 calc R . .

loop_
_atom_site_aniso_label
_atom_site_aniso_U_11
_atom_site_aniso_U_22
_atom_site_aniso_U_33
_atom_site_aniso_U_23
_atom_site_aniso_U_13
_atom_site_aniso_U_12
Cl1 0.0451(4) 0.0819(5) 0.0776(4) 0.0020(3) -0.0166(3) -0.0075(3)
Cl3 0.0632(4) 0.0693(4) 0.0884(5) 0.0097(3) -0.0295(3) 0.0024(3)
Cl2 0.0900(5) 0.0425(4) 0.1321(7) -0.0103(3) 0.0129(5) -0.0046(3)
O2 0.0572(9) 0.0452(8) 0.0432(8) -0.0035(6) 0.0015(6) -0.0103(6)
O1 0.0971(13) 0.0561(10) 0.0647(10) 0.0032(8) 0.0290(10) -0.0176(9)
N1 0.0504(10) 0.0438(9) 0.0498(9) -0.0037(7) -0.0096(8) -0.0024(7)
N2 0.0528(10) 0.0602(12) 0.0605(11) -0.0011(9) -0.0144(9) 0.0053(8)
C8 0.0414(10) 0.0470(10) 0.0350(9) -0.0028(8) 0.0000(8) -0.0022(8)
N3 0.0629(11) 0.0522(11) 0.0651(12) -0.0012(9) -0.0146(9) 0.0083(9)
C1 0.0410(10) 0.0462(10) 0.0350(9) -0.0004(8) 0.0040(8) -0.0050(8)
C6 0.0411(10) 0.0510(11) 0.0438(10) -0.0006(8) 0.0007(8) -0.0017(8)
C7 0.0418(10) 0.0486(11) 0.0415(10) 0.0018(8) -0.0001(8) -0.0070(8)
C9 0.0523(11) 0.0462(11) 0.0409(10) -0.0010(8) 0.0011(9) 0.0005(9)
C2 0.0364(10) 0.0564(12) 0.0449(10) 0.0019(9) 0.0020(8) -0.0022(8)
C5 0.0466(11) 0.0549(13) 0.0545(12) -0.0100(10) 0.0033(9) -0.0109(9)
C13 0.0542(12) 0.0563(12) 0.0512(11) -0.0037(9) -0.0088(9) 0.0059(10)
C10 0.0707(15) 0.0487(12) 0.0508(12) -0.0032(9) 0.0030(11) -0.0091(10)
C3 0.0482(11) 0.0508(12) 0.0622(13) 0.0049(10) 0.0054(10) 0.0077(9)
C4 0.0526(12) 0.0440(11) 0.0622(13) -0.0050(9) 0.0131(10) -0.0020(9)
C12 0.0461(12) 0.0842(17) 0.0553(13) -0.0116(12) -0.0106(10) -0.0002(11)
C11 0.0598(13) 0.0697(15) 0.0544(13) -0.0132(11) 0.0027(11) -0.0229(12)

loop_
_atom_type_symbol
_atom_type_description
_atom_type_scat_dispersion_real
_atom_type_scat_dispersion_imag
_atom_type_scat_source
C C 0.0033 0.0016 'International Tables Vol C Tables 4.2.6.8 and 6.1.1.4'
H H 0.0000 0.0000 'International Tables Vol C Tables 4.2.6.8 and 6.1.1.4'
Cl Cl 0.1484 0.1585 'International Tables Vol C Tables 4.2.6.8 and 6.1.1.4'
N N 0.0061 0.0033 'International Tables Vol C Tables 4.2.6.8 and 6.1.1.4'
O O 0.0106 0.0060 'International Tables Vol C Tables 4.2.6.8 and 6.1.1.4'

loop_
_geom_angle_atom_site_label_1
_geom_angle_atom_site_label_2
_geom_angle_atom_site_label_3
_geom_angle
_geom_angle_site_symmetry_1
_geom_angle_site_symmetry_3
_geom_angle_publ_flag
N1 O2 C7 113.14(14) . . ?
N2 N1 C8 113.03(17) . . ?
N2 N1 O2 120.02(16) . . ?
C8 N1 O2 126.90(16) . . ?
N3 N2 N1 107.31(17) . . ?
N1 C8 C9 101.80(17) . . ?
N1 C8 C13 134.87(19) . . ?
C9 C8 C13 123.31(19) . . ?
N2 N3 C9 108.42(18) . . ?
C6 C1 C2 117.95(18) . . ?
C6 C1 C7 121.15(17) . . ?
C2 C1 C7 120.90(17) . . ?
C5 C6 C1 121.64(19) . . ?
C5 C6 Cl3 119.48(16) . . ?
C1 C6 Cl3 118.88(16) . . ?
O1 C7 O2 123.49(19) . . ?
O1 C7 C1 128.97(19) . . ?
O2 C7 C1 107.53(15) . . ?
N3 C9 C8 109.44(18) . . ?
N3 C9 C10 130.6(2) . . ?
C8 C9 C10 120.0(2) . . ?
C3 C2 C1 121.88(18) . . ?
C3 C2 Cl1 119.11(16) . . ?
C1 C2 Cl1 119.01(16) . . ?
C4 C5 C6 118.00(19) . . ?
C4 C5 H5 121.0 . . ?
C6 C5 H5 121.0 . . ?
C12 C13 C8 115.2(2) . . ?
C12 C13 H13 122.4 . . ?
C8 C13 H13 122.4 . . ?
C11 C10 C9 116.9(2) . . ?
C11 C10 H10 121.5 . . ?
C9 C10 H10 121.5 . . ?
C2 C3 C4 118.1(2) . . ?
C2 C3 H3 120.9 . . ?
C4 C3 H3 120.9 . . ?
C5 C4 C3 122.4(2) . . ?
C5 C4 Cl2 119.26(17) . . ?
C3 C4 Cl2 118.30(18) . . ?
C13 C12 C11 122.5(2) . . ?
C13 C12 H12 118.8 . . ?
C11 C12 H12 118.8 . . ?
C10 C11 C12 122.0(2) . . ?
C10 C11 H11 119.0 . . ?
C12 C11 H11 119.0 . . ?

loop_
_geom_bond_atom_site_label_1
_geom_bond_atom_site_label_2
_geom_bond_distance
_geom_bond_site_symmetry_2
_geom_bond_publ_flag
Cl1 C2 1.728(2) . ?
Cl3 C6 1.720(2) . ?
Cl2 C4 1.729(2) . ?
O2 N1 1.382(2) . ?
O2 C7 1.384(2) . ?
O1 C7 1.172(2) . ?
N1 N2 1.343(2) . ?
N1 C8 1.354(2) . ?
N2 N3 1.292(3) . ?
C8 C9 1.387(3) . ?
C8 C13 1.388(3) . ?
N3 C9 1.378(3) . ?
C1 C6 1.386(3) . ?
C1 C2 1.385(3) . ?
C1 C7 1.488(3) . ?
C6 C5 1.382(3) . ?
C9 C10 1.406(3) . ?
C2 C3 1.375(3) . ?
C5 C4 1.374(3) . ?
C5 H5 0.9300 . ?
C13 C12 1.364(3) . ?
C13 H13 0.9300 . ?
C10 C11 1.350(4) . ?
C10 H10 0.9300 . ?
C3 C4 1.375(3) . ?
C3 H3 0.9300 . ?
C12 C11 1.403(4) . ?
C12 H12 0.9300 . ?
C11 H11 0.9300 . ?
